data_4104449
loop_
_publ_author_name
'Vadim A. Soloshonok'
'Trevor K. Ellis'
'Hisanori Ueki'
'Taizo Ono'

_publ_contact_author
; 
   Prof. Vadim A. Soloshonok 
   Department of Chemistry and Biochemistry
   University of Oklahoma 
   620 Parrington Oval, Room 208
   Norman, OK  73019-3051  USA 
;
_publ_contact_author_email vadim@ou.edu
_publ_contact_author_fax 1(405)3256111
_publ_contact_author_phone 1(405)3258279
_publ_section_title
;
 Resolution/Deracemization of Chiral \a-Amino Acids Using Resolving
 Reagents with Flexible Stereogenic Centers
;
_journal_name_full 'Journal of the American Chemical Society'
_journal_page_first 7208
_journal_page_last 7209
_journal_paper_doi 10.1021/ja9026055
_journal_volume 131
_journal_year 2009
_chemical_absolute_configuration ad
_chemical_formula_moiety 'C33 H31 N3 Ni O3, (C H2 Cl2), (C H4 O)'
_chemical_formula_sum 'C35 H37 Cl2 N3 Ni O4'
_chemical_formula_weight 693.29
_chemical_name_systematic
; 
 ? 
;
_space_group_IT_number 5
_symmetry_cell_setting monoclinic
_symmetry_space_group_name_Hall 'C 2y'
_symmetry_space_group_name_H-M 'C 1 2 1'
_atom_sites_solution_hydrogens geom
_atom_sites_solution_primary direct
_atom_sites_solution_secondary difmap
_audit_creation_method SHELXL-97
_cell_angle_alpha 90.00
_cell_angle_beta 121.612(5)
_cell_angle_gamma 90.00
_cell_formula_units_Z 4
_cell_length_a 23.999(4)
_cell_length_b 8.8743(16)
_cell_length_c 18.269(3)
_cell_measurement_reflns_used 7794
_cell_measurement_temperature 100(2)
_cell_measurement_theta_max 28.27
_cell_measurement_theta_min 2.31
_cell_volume 3313.5(10)
_computing_cell_refinement 'Bruker SMART'
_computing_data_collection 'Bruker SMART'
_computing_data_reduction 'Bruker SAINT'
_computing_molecular_graphics 'SHELXTL (Sheldrick, 2000)'
_computing_publication_material 'SHELXTL (Sheldrick, 2000)'
_computing_structure_refinement 'SHELXTL (Sheldrick, 2000)'
_computing_structure_solution 'SHELXTL (Sheldrick, 2000)'
_diffrn_ambient_temperature 100(2)
_diffrn_measured_fraction_theta_full 0.999
_diffrn_measured_fraction_theta_max 0.999
_diffrn_measurement_device_type 'Bruker APEX'
_diffrn_measurement_method '\w scans'
_diffrn_radiation_monochromator graphite
_diffrn_radiation_source 'fine-focus sealed tube'
_diffrn_radiation_type MoK\a
_diffrn_radiation_wavelength 0.71073
_diffrn_reflns_av_R_equivalents 0.0271
_diffrn_reflns_av_sigmaI/netI 0.0451
_diffrn_reflns_limit_h_max 29
_diffrn_reflns_limit_h_min -29
_diffrn_reflns_limit_k_max 10
_diffrn_reflns_limit_k_min -10
_diffrn_reflns_limit_l_max 21
_diffrn_reflns_limit_l_min -22
_diffrn_reflns_number 12893
_diffrn_reflns_theta_full 26.00
_diffrn_reflns_theta_max 26.00
_diffrn_reflns_theta_min 1.72
_diffrn_standards_number 0
_exptl_absorpt_coefficient_mu 0.790
_exptl_absorpt_correction_T_max 0.9616
_exptl_absorpt_correction_T_min 0.7031
_exptl_absorpt_correction_type multi-scan
_exptl_absorpt_process_details 'SADABS (Sheldrick, 2002)'
_exptl_crystal_colour red
_exptl_crystal_density_diffrn 1.390
_exptl_crystal_description needle
_exptl_crystal_F_000 1448
_exptl_crystal_size_max 0.48
_exptl_crystal_size_mid 0.06
_exptl_crystal_size_min 0.05
_refine_diff_density_max 0.572
_refine_diff_density_min -0.743
_refine_diff_density_rms 0.089
_refine_ls_abs_structure_details 'Flack H D (1983), Acta Cryst. A39, 876-881'
_refine_ls_abs_structure_Flack 0.031(19)
_refine_ls_extinction_method none
_refine_ls_goodness_of_fit_ref 1.037
_refine_ls_hydrogen_treatment mixed
_refine_ls_matrix_type full
_refine_ls_number_parameters 391
_refine_ls_number_reflns 6399
_refine_ls_number_restraints 1
_refine_ls_restrained_S_all 1.037
_refine_ls_R_factor_all 0.0642
_refine_ls_R_factor_gt 0.0546
_refine_ls_shift/su_max 0.000
_refine_ls_shift/su_mean 0.000
_refine_ls_structure_factor_coef Fsqd
_refine_ls_weighting_details 'calc w=1/[\s^2^(Fo^2^)+(0.1000P)^2^+4.0000P] where P=(Fo^2^+2Fc^2^)/3'
_refine_ls_weighting_scheme calc
_refine_ls_wR_factor_gt 0.1462
_refine_ls_wR_factor_ref 0.1525
_reflns_number_gt 5596
_reflns_number_total 6399
_reflns_threshold_expression I>2\s(I)
_cod_data_source_file ja9026055_si_003.cif
_cod_data_source_block 06017
_cod_original_sg_symbol_H-M 'C 2'
_cod_database_code 4104449

loop_
_symmetry_equiv_pos_as_xyz
'x, y, z'
'-x, y, -z'
'x+1/2, y+1/2, z'
'-x+1/2, y+1/2, -z'

loop_
_atom_site_label
_atom_site_type_symbol
_atom_site_fract_x
_atom_site_fract_y
_atom_site_fract_z
_atom_site_U_iso_or_equiv
_atom_site_adp_type
_atom_site_occupancy
_atom_site_symmetry_multiplicity
_atom_site_calc_flag
_atom_site_refinement_flags
Ni1 Ni 0.18466(2) 0.43739(6) 0.30654(3) 0.02239(15) Uani 1 1 d .
O1 O 0.15727(18) 0.0201(4) 0.2272(2) 0.0391(8) Uani 1 1 d .
O2 O 0.21825(15) 0.5776(3) 0.39501(19) 0.0246(7) Uani 1 1 d .
O3 O 0.28431(16) 0.7768(3) 0.4460(2) 0.0271(7) Uani 1 1 d .
N1 N 0.16286(17) 0.3028(4) 0.3693(2) 0.0234(8) Uani 1 1 d .
H1N H 0.181(3) 0.329(6) 0.431(3) 0.028 Uiso 1 1 d .
N2 N 0.15981(18) 0.2821(5) 0.2277(2) 0.0282(8) Uani 1 1 d .
N3 N 0.20970(18) 0.5665(4) 0.2499(2) 0.0250(8) Uani 1 1 d .
C1 C 0.0645(3) 0.5857(6) 0.3283(5) 0.0502(16) Uani 1 1 d .
H1 H 0.0617 0.5803 0.2745 0.060 Uiso 1 1 calc R
C2 C 0.0519(3) 0.7219(8) 0.3540(7) 0.077(3) Uani 1 1 d .
H2 H 0.0402 0.8081 0.3180 0.092 Uiso 1 1 calc R
C3 C 0.0565(3) 0.7309(9) 0.4328(8) 0.093(4) Uani 1 1 d .
H3 H 0.0486 0.8239 0.4515 0.112 Uiso 1 1 calc R
C4 C 0.0725(3) 0.6050(9) 0.4836(5) 0.067(2) Uani 1 1 d .
H4 H 0.0748 0.6103 0.5371 0.080 Uiso 1 1 calc R
C5 C 0.0852(2) 0.4700(6) 0.4568(3) 0.0387(13) Uani 1 1 d .
H5 H 0.0972 0.3837 0.4928 0.046 Uiso 1 1 calc R
C6 C 0.0807(2) 0.4595(6) 0.3777(3) 0.0337(11) Uani 1 1 d .
C7 C 0.0938(2) 0.3087(5) 0.3507(3) 0.0265(10) Uani 1 1 d .
H7 H 0.0900 0.2296 0.3868 0.032 Uiso 1 1 calc R
C8 C 0.0430(2) 0.2720(7) 0.2562(3) 0.0382(12) Uani 1 1 d .
H8A H -0.0012 0.2851 0.2459 0.057 Uiso 1 1 d R
H8B H 0.0486 0.1676 0.2440 0.057 Uiso 1 1 d R
H8C H 0.0490 0.3401 0.2187 0.057 Uiso 1 1 d R
C9 C 0.1856(2) 0.1510(5) 0.3574(3) 0.0276(9) Uani 1 1 d .
C10 C 0.2597(2) 0.1506(5) 0.4102(3) 0.0258(10) Uani 1 1 d .
H10A H 0.2763 0.2414 0.3973 0.039 Uiso 1 1 d R
H10B H 0.2761 0.0610 0.3960 0.039 Uiso 1 1 d R
H10C H 0.2747 0.1492 0.4715 0.039 Uiso 1 1 d R
C11 C 0.1594(2) 0.0180(5) 0.3833(3) 0.0332(11) Uani 1 1 d .
H11A H 0.1740 0.0265 0.4443 0.050 Uiso 1 1 d R
H11B H 0.1759 -0.0762 0.3736 0.050 Uiso 1 1 d R
H11C H 0.1115 0.0181 0.3487 0.050 Uiso 1 1 d R
C12 C 0.1649(2) 0.1426(5) 0.2623(3) 0.0296(10) Uani 1 1 d .
C13 C 0.1376(2) 0.3024(6) 0.1408(3) 0.0309(10) Uani 1 1 d .
C14 C 0.0969(2) 0.1975(7) 0.0772(3) 0.0414(13) Uani 1 1 d .
H14 H 0.0861 0.1062 0.0941 0.050 Uiso 1 1 calc R
C15 C 0.0726(3) 0.2229(8) -0.0077(4) 0.0482(15) Uani 1 1 d .
H15 H 0.0461 0.1482 -0.0484 0.058 Uiso 1 1 calc R
C16 C 0.0854(3) 0.3523(9) -0.0356(3) 0.0531(17) Uani 1 1 d .
H16 H 0.0668 0.3694 -0.0953 0.064 Uiso 1 1 calc R
C17 C 0.1264(2) 0.4609(8) 0.0246(3) 0.0408(14) Uani 1 1 d .
H17 H 0.1362 0.5511 0.0056 0.049 Uiso 1 1 calc R
C18 C 0.15303(18) 0.4364(8) 0.1134(2) 0.0313(9) Uani 1 1 d .
C19 C 0.1955(2) 0.5576(6) 0.1710(3) 0.0295(10) Uani 1 1 d .
C20 C 0.2229(2) 0.6663(6) 0.1360(3) 0.0309(10) Uani 1 1 d .
C21 C 0.2712(2) 0.6206(6) 0.1205(3) 0.0326(10) Uani 1 1 d .
H21 H 0.2879 0.5208 0.1342 0.039 Uiso 1 1 calc R
C22 C 0.2947(3) 0.7191(6) 0.0856(3) 0.0397(12) Uani 1 1 d .
H22 H 0.3270 0.6866 0.0741 0.048 Uiso 1 1 calc R
C23 C 0.2719(3) 0.8655(7) 0.0670(4) 0.0512(15) Uani 1 1 d .
H23 H 0.2892 0.9340 0.0440 0.061 Uiso 1 1 calc R
C24 C 0.2237(3) 0.9117(7) 0.0818(3) 0.0454(14) Uani 1 1 d .
H24 H 0.2076 1.0120 0.0681 0.055 Uiso 1 1 calc R
C25 C 0.1987(3) 0.8151(6) 0.1162(3) 0.0374(11) Uani 1 1 d .
H25 H 0.1657 0.8478 0.1264 0.045 Uiso 1 1 calc R
C26 C 0.2542(2) 0.6864(5) 0.3079(3) 0.0257(9) Uani 1 1 d .
H26 H 0.2374 0.7863 0.2793 0.031 Uiso 1 1 calc R
C27 C 0.3239(2) 0.6682(6) 0.3297(3) 0.0327(11) Uani 1 1 d .
C28 C 0.3533(3) 0.5298(7) 0.3524(4) 0.0493(15) Uani 1 1 d .
H28 H 0.3294 0.4444 0.3525 0.059 Uiso 1 1 calc R
C29 C 0.4203(3) 0.5143(10) 0.3762(5) 0.068(2) Uani 1 1 d .
H29 H 0.4406 0.4180 0.3899 0.082 Uiso 1 1 calc R
C30 C 0.4540(3) 0.6377(10) 0.3789(4) 0.0589(19) Uani 1 1 d .
H30 H 0.4991 0.6289 0.3977 0.071 Uiso 1 1 calc R
C31 C 0.4230(3) 0.7812(9) 0.3539(4) 0.0547(16) Uani 1 1 d .
H31 H 0.4464 0.8675 0.3537 0.066 Uiso 1 1 calc R
C32 C 0.3599(3) 0.7917(7) 0.3307(4) 0.0421(13) Uani 1 1 d .
H32 H 0.3391 0.8874 0.3144 0.051 Uiso 1 1 calc R
C33 C 0.2528(2) 0.6832(5) 0.3895(3) 0.0235(10) Uani 1 1 d .
Cl1S Cl 0.87480(16) 0.7379(4) 0.14325(18) 0.1110(9) Uani 1 1 d .
Cl2S Cl 0.81042(16) 0.6944(3) 0.2401(2) 0.1107(9) Uani 1 1 d .
C1S C 0.8744(5) 0.6372(12) 0.2233(6) 0.091(3) Uani 1 1 d .
H1S1 H 0.9171 0.6502 0.2775 0.110 Uiso 1 1 calc R
H1S2 H 0.8692 0.5288 0.2082 0.110 Uiso 1 1 calc R

loop_
_atom_site_aniso_label
_atom_site_aniso_U_11
_atom_site_aniso_U_22
_atom_site_aniso_U_33
_atom_site_aniso_U_23
_atom_site_aniso_U_13
_atom_site_aniso_U_12
Ni1 0.0222(2) 0.0284(3) 0.0203(2) -0.0036(3) 0.01368(19) -0.0024(3)
O1 0.046(2) 0.036(2) 0.039(2) -0.0122(16) 0.0248(17) -0.0021(16)
O2 0.0295(16) 0.0283(16) 0.0243(15) -0.0017(12) 0.0199(13) -0.0046(13)
O3 0.0355(17) 0.0238(16) 0.0266(16) -0.0052(12) 0.0195(14) -0.0062(13)
N1 0.0205(18) 0.029(2) 0.0224(19) -0.0027(14) 0.0122(15) -0.0018(14)
N2 0.0223(19) 0.039(2) 0.027(2) -0.0060(16) 0.0153(16) -0.0008(16)
N3 0.0258(19) 0.0261(19) 0.0257(19) -0.0020(15) 0.0154(16) 0.0016(15)
C1 0.040(3) 0.033(3) 0.091(5) 0.020(3) 0.044(3) 0.007(2)
C2 0.035(3) 0.035(3) 0.156(9) -0.006(4) 0.047(4) 0.001(3)
C3 0.028(3) 0.054(5) 0.171(10) -0.061(6) 0.034(5) -0.007(3)
C4 0.025(3) 0.079(5) 0.087(5) -0.052(4) 0.023(3) -0.005(3)
C5 0.023(2) 0.046(4) 0.048(3) -0.016(2) 0.019(2) -0.0020(19)
C6 0.0208(19) 0.034(3) 0.047(3) -0.008(2) 0.0182(18) -0.0005(19)
C7 0.022(2) 0.029(2) 0.030(2) -0.0032(18) 0.014(2) -0.0042(18)
C8 0.024(2) 0.060(3) 0.031(3) -0.004(2) 0.015(2) -0.008(2)
C9 0.030(2) 0.028(2) 0.030(2) -0.0059(18) 0.020(2) -0.0029(18)
C10 0.031(2) 0.027(2) 0.027(2) 0.0015(19) 0.020(2) 0.004(2)
C11 0.035(2) 0.024(2) 0.047(3) -0.006(2) 0.025(2) -0.0086(19)
C12 0.027(2) 0.034(3) 0.033(3) -0.011(2) 0.019(2) -0.0047(19)
C13 0.025(2) 0.046(3) 0.026(2) -0.012(2) 0.0158(19) -0.003(2)
C14 0.033(3) 0.060(4) 0.040(3) -0.020(3) 0.025(2) -0.013(2)
C15 0.038(3) 0.074(4) 0.036(3) -0.026(3) 0.022(2) -0.024(3)
C16 0.037(3) 0.109(5) 0.016(2) -0.012(3) 0.015(2) -0.014(3)
C17 0.034(2) 0.067(4) 0.024(2) -0.009(2) 0.0170(19) -0.009(3)
C18 0.0249(18) 0.051(2) 0.0232(18) -0.005(3) 0.0162(16) -0.003(3)
C19 0.026(2) 0.044(3) 0.024(2) 0.0028(19) 0.017(2) 0.0053(19)
C20 0.035(2) 0.038(3) 0.019(2) 0.0023(18) 0.0138(19) 0.001(2)
C21 0.034(2) 0.038(3) 0.031(2) -0.004(2) 0.021(2) 0.003(2)
C22 0.049(3) 0.045(3) 0.038(3) 0.000(2) 0.031(2) -0.001(2)
C23 0.071(4) 0.055(4) 0.040(3) -0.003(3) 0.037(3) -0.013(3)
C24 0.065(3) 0.041(4) 0.039(3) 0.007(2) 0.033(3) 0.009(3)
C25 0.045(3) 0.043(3) 0.026(2) 0.002(2) 0.020(2) 0.009(2)
C26 0.027(2) 0.028(2) 0.024(2) -0.0008(17) 0.0148(18) 0.0011(17)
C27 0.028(2) 0.049(3) 0.026(2) 0.001(2) 0.0171(19) -0.001(2)
C28 0.027(3) 0.056(4) 0.065(4) 0.019(3) 0.024(3) 0.002(2)
C29 0.037(3) 0.088(5) 0.083(5) 0.035(4) 0.034(3) 0.019(3)
C30 0.026(3) 0.112(6) 0.048(3) 0.003(4) 0.025(3) -0.011(3)
C31 0.050(4) 0.074(4) 0.053(4) -0.012(3) 0.037(3) -0.024(3)
C32 0.051(3) 0.043(3) 0.046(3) -0.012(2) 0.035(3) -0.017(2)
C33 0.024(2) 0.024(2) 0.024(2) 0.0006(18) 0.0134(18) 0.0065(18)
Cl1S 0.133(2) 0.110(2) 0.0946(17) -0.0028(15) 0.0634(17) 0.0004(17)
Cl2S 0.123(2) 0.1028(19) 0.137(2) -0.0289(17) 0.0894(19) -0.0251(16)
C1S 0.095(7) 0.099(7) 0.096(6) -0.022(5) 0.061(6) -0.019(5)

loop_
_atom_type_symbol
_atom_type_description
_atom_type_scat_dispersion_real
_atom_type_scat_dispersion_imag
_atom_type_scat_source
C C 0.0033 0.0016 'International Tables Vol C Tables 4.2.6.8 and 6.1.1.4'
H H 0.0000 0.0000 'International Tables Vol C Tables 4.2.6.8 and 6.1.1.4'
N N 0.0061 0.0033 'International Tables Vol C Tables 4.2.6.8 and 6.1.1.4'
O O 0.0106 0.0060 'International Tables Vol C Tables 4.2.6.8 and 6.1.1.4'
Cl Cl 0.1484 0.1585 'International Tables Vol C Tables 4.2.6.8 and 6.1.1.4'
Ni Ni 0.3393 1.1124 'International Tables Vol C Tables 4.2.6.8 and 6.1.1.4'

loop_
_geom_angle_atom_site_label_1
_geom_angle_atom_site_label_2
_geom_angle_atom_site_label_3
_geom_angle
N3 Ni1 N2 95.34(17)
N3 Ni1 O2 87.23(15)
N2 Ni1 O2 172.79(17)
N3 Ni1 N1 177.37(17)
N2 Ni1 N1 85.59(17)
O2 Ni1 N1 91.56(15)
C33 O2 Ni1 115.0(3)
C7 N1 C9 115.8(3)
C7 N1 Ni1 117.3(3)
C9 N1 Ni1 103.8(3)
C7 N1 H1N 91(3)
C9 N1 H1N 113(3)
Ni1 N1 H1N 116(3)
C12 N2 C13 122.1(4)
C12 N2 Ni1 113.6(3)
C13 N2 Ni1 124.3(3)
C19 N3 C26 120.5(4)
C19 N3 Ni1 127.8(3)
C26 N3 Ni1 111.6(3)
C6 C1 C2 122.0(7)
C6 C1 H1 119.0
C2 C1 H1 119.0
C1 C2 C3 119.3(8)
C1 C2 H2 120.4
C3 C2 H2 120.4
C4 C3 C2 119.8(7)
C4 C3 H3 120.1
C2 C3 H3 120.1
C3 C4 C5 120.0(8)
C3 C4 H4 120.0
C5 C4 H4 120.0
C4 C5 C6 120.7(6)
C4 C5 H5 119.6
C6 C5 H5 119.6
C1 C6 C5 118.2(5)
C1 C6 C7 123.2(5)
C5 C6 C7 118.6(5)
N1 C7 C6 110.4(4)
N1 C7 C8 112.1(4)
C6 C7 C8 111.9(4)
N1 C7 H7 107.4
C6 C7 H7 107.4
C8 C7 H7 107.4
C7 C8 H8A 109.5
C7 C8 H8B 109.5
H8A C8 H8B 109.5
C7 C8 H8C 109.5
H8A C8 H8C 109.5
H8B C8 H8C 109.5
N1 C9 C10 107.6(4)
N1 C9 C11 114.1(4)
C10 C9 C11 109.7(4)
N1 C9 C12 106.1(4)
C10 C9 C12 107.1(4)
C11 C9 C12 111.8(4)
C9 C10 H10A 109.5
C9 C10 H10B 109.5
H10A C10 H10B 109.5
C9 C10 H10C 109.5
H10A C10 H10C 109.5
H10B C10 H10C 109.5
C9 C11 H11A 109.5
C9 C11 H11B 109.5
H11A C11 H11B 109.5
C9 C11 H11C 109.5
H11A C11 H11C 109.5
H11B C11 H11C 109.5
O1 C12 N2 127.5(4)
O1 C12 C9 120.4(4)
N2 C12 C9 112.1(4)
N2 C13 C14 122.6(5)
N2 C13 C18 119.8(4)
C14 C13 C18 117.5(5)
C15 C14 C13 121.9(6)
C15 C14 H14 119.1
C13 C14 H14 119.1
C16 C15 C14 121.6(5)
C16 C15 H15 119.2
C14 C15 H15 119.2
C15 C16 C17 119.4(5)
C15 C16 H16 120.3
C17 C16 H16 120.3
C16 C17 C18 120.2(6)
C16 C17 H17 119.9
C18 C17 H17 119.9
C13 C18 C17 119.4(5)
C13 C18 C19 124.9(4)
C17 C18 C19 115.7(5)
N3 C19 C18 121.1(4)
N3 C19 C20 121.3(4)
C18 C19 C20 117.5(4)
C21 C20 C25 119.6(5)
C21 C20 C19 120.1(4)
C25 C20 C19 120.2(4)
C22 C21 C20 120.0(5)
C22 C21 H21 120.0
C20 C21 H21 120.0
C21 C22 C23 120.7(5)
C21 C22 H22 119.6
C23 C22 H22 119.6
C24 C23 C22 119.7(5)
C24 C23 H23 120.1
C22 C23 H23 120.1
C25 C24 C23 121.0(5)
C25 C24 H24 119.5
C23 C24 H24 119.5
C24 C25 C20 118.9(5)
C24 C25 H25 120.5
C20 C25 H25 120.5
N3 C26 C33 108.1(4)
N3 C26 C27 113.2(4)
C33 C26 C27 109.4(4)
N3 C26 H26 108.7
C33 C26 H26 108.7
C27 C26 H26 108.7
C28 C27 C32 119.1(5)
C28 C27 C26 119.9(5)
C32 C27 C26 120.9(5)
C27 C28 C29 119.6(6)
C27 C28 H28 120.2
C29 C28 H28 120.2
C30 C29 C28 119.3(7)
C30 C29 H29 120.3
C28 C29 H29 120.3
C29 C30 C31 120.8(5)
C29 C30 H30 119.6
C31 C30 H30 119.6
C32 C31 C30 118.4(6)
C32 C31 H31 120.8
C30 C31 H31 120.8
C31 C32 C27 122.6(6)
C31 C32 H32 118.7
C27 C32 H32 118.7
O3 C33 O2 124.3(4)
O3 C33 C26 119.6(4)
O2 C33 C26 116.1(4)
Cl1S C1S Cl2S 112.7(6)
Cl1S C1S H1S1 109.1
Cl2S C1S H1S1 109.1
Cl1S C1S H1S2 109.1
Cl2S C1S H1S2 109.1
H1S1 C1S H1S2 107.8

loop_
_geom_bond_atom_site_label_1
_geom_bond_atom_site_label_2
_geom_bond_distance
Ni1 N3 1.844(4)
Ni1 N2 1.851(4)
Ni1 O2 1.856(3)
Ni1 N1 1.908(4)
O1 C12 1.227(6)
O2 C33 1.290(6)
O3 C33 1.229(5)
N1 C7 1.508(6)
N1 C9 1.511(6)
N1 H1N 0.99(5)
N2 C12 1.366(6)
N2 C13 1.397(6)
N3 C19 1.298(6)
N3 C26 1.486(6)
C1 C6 1.361(8)
C1 C2 1.387(10)
C1 H1 0.9500
C2 C3 1.387(14)
C2 H2 0.9500
C3 C4 1.372(13)
C3 H3 0.9500
C4 C5 1.388(8)
C4 H4 0.9500
C5 C6 1.396(7)
C5 H5 0.9500
C6 C7 1.515(7)
C7 C8 1.538(6)
C7 H7 1.0000
C8 H8A 0.9800
C8 H8B 0.9800
C8 H8C 0.9800
C9 C10 1.516(6)
C9 C11 1.524(6)
C9 C12 1.538(6)
C10 H10A 0.9800
C10 H10B 0.9800
C10 H10C 0.9800
C11 H11A 0.9800
C11 H11B 0.9800
C11 H11C 0.9800
C13 C14 1.408(7)
C13 C18 1.413(8)
C14 C15 1.359(8)
C14 H14 0.9500
C15 C16 1.355(9)
C15 H15 0.9500
C16 C17 1.403(8)
C16 H16 0.9500
C17 C18 1.415(6)
C17 H17 0.9500
C18 C19 1.477(8)
C19 C20 1.487(7)
C20 C21 1.392(7)
C20 C25 1.411(8)
C21 C22 1.364(7)
C21 H21 0.9500
C22 C23 1.382(9)
C22 H22 0.9500
C23 C24 1.381(9)
C23 H23 0.9500
C24 C25 1.372(8)
C24 H24 0.9500
C25 H25 0.9500
C26 C33 1.509(6)
C26 C27 1.512(6)
C26 H26 1.0000
C27 C28 1.368(8)
C27 C32 1.389(7)
C28 C29 1.437(8)
C28 H28 0.9500
C29 C30 1.347(10)
C29 H29 0.9500
C30 C31 1.424(11)
C30 H30 0.9500
C31 C32 1.345(8)
C31 H31 0.9500
C32 H32 0.9500
Cl1S C1S 1.717(10)
Cl2S C1S 1.791(10)
C1S H1S1 0.9900
C1S H1S2 0.9900

loop_
_geom_hbond_atom_site_label_D
_geom_hbond_atom_site_label_H
_geom_hbond_atom_site_label_A
_geom_hbond_distance_DH
_geom_hbond_distance_HA
_geom_hbond_distance_DA
_geom_hbond_angle_DHA
_geom_hbond_site_symmetry_A
N1 H1N O3 0.99(5) 2.01(5) 2.927(5) 153(4) 4_546

loop_
_geom_torsion_atom_site_label_1
_geom_torsion_atom_site_label_2
_geom_torsion_atom_site_label_3
_geom_torsion_atom_site_label_4
_geom_torsion
N3 Ni1 O2 C33 -11.4(3)
N1 Ni1 O2 C33 166.3(3)
N2 Ni1 N1 C7 -91.2(3)
O2 Ni1 N1 C7 95.5(3)
N2 Ni1 N1 C9 37.9(3)
O2 Ni1 N1 C9 -135.4(3)
N3 Ni1 N2 C12 152.6(3)
N1 Ni1 N2 C12 -25.0(3)
N3 Ni1 N2 C13 -27.6(4)
N1 Ni1 N2 C13 154.8(4)
N2 Ni1 N3 C19 16.1(4)
O2 Ni1 N3 C19 -170.6(4)
N2 Ni1 N3 C26 -160.3(3)
O2 Ni1 N3 C26 13.0(3)
C6 C1 C2 C3 0.7(9)
C1 C2 C3 C4 -0.9(10)
C2 C3 C4 C5 1.2(9)
C3 C4 C5 C6 -1.3(8)
C2 C1 C6 C5 -0.7(8)
C2 C1 C6 C7 179.2(5)
C4 C5 C6 C1 1.0(7)
C4 C5 C6 C7 -178.9(4)
C9 N1 C7 C6 171.5(4)
Ni1 N1 C7 C6 -65.3(4)
C9 N1 C7 C8 -62.9(5)
Ni1 N1 C7 C8 60.3(5)
C1 C6 C7 N1 81.6(6)
C5 C6 C7 N1 -98.6(5)
C1 C6 C7 C8 -44.1(7)
C5 C6 C7 C8 135.7(4)
C7 N1 C9 C10 -158.1(4)
Ni1 N1 C9 C10 71.8(4)
C7 N1 C9 C11 -36.1(5)
Ni1 N1 C9 C11 -166.2(3)
C7 N1 C9 C12 87.4(4)
Ni1 N1 C9 C12 -42.6(4)
C13 N2 C12 O1 7.1(7)
Ni1 N2 C12 O1 -173.1(4)
C13 N2 C12 C9 -175.8(4)
Ni1 N2 C12 C9 4.0(5)
N1 C9 C12 O1 -156.3(4)
C10 C9 C12 O1 88.9(5)
C11 C9 C12 O1 -31.3(6)
N1 C9 C12 N2 26.3(5)
C10 C9 C12 N2 -88.4(5)
C11 C9 C12 N2 151.3(4)
C12 N2 C13 C14 24.5(7)
Ni1 N2 C13 C14 -155.2(4)
C12 N2 C13 C18 -159.0(4)
Ni1 N2 C13 C18 21.2(6)
N2 C13 C14 C15 176.1(5)
C18 C13 C14 C15 -0.4(7)
C13 C14 C15 C16 -1.3(9)
C14 C15 C16 C17 2.1(9)
C15 C16 C17 C18 -1.1(9)
N2 C13 C18 C17 -175.4(4)
C14 C13 C18 C17 1.3(7)
N2 C13 C18 C19 4.2(7)
C14 C13 C18 C19 -179.2(4)
C16 C17 C18 C13 -0.5(7)
C16 C17 C18 C19 179.9(5)
C26 N3 C19 C18 178.1(4)
Ni1 N3 C19 C18 2.0(6)
C26 N3 C19 C20 -0.2(6)
Ni1 N3 C19 C20 -176.3(3)
C13 C18 C19 N3 -16.6(7)
C17 C18 C19 N3 163.0(4)
C13 C18 C19 C20 161.8(4)
C17 C18 C19 C20 -18.6(6)
N3 C19 C20 C21 107.5(5)
C18 C19 C20 C21 -70.9(6)
N3 C19 C20 C25 -74.2(6)
C18 C19 C20 C25 107.4(5)
C25 C20 C21 C22 -0.5(7)
C19 C20 C21 C22 177.8(5)
C20 C21 C22 C23 1.3(8)
C21 C22 C23 C24 -1.6(9)
C22 C23 C24 C25 1.0(9)
C23 C24 C25 C20 -0.2(8)
C21 C20 C25 C24 0.0(7)
C19 C20 C25 C24 -178.3(5)
C19 N3 C26 C33 171.2(4)
Ni1 N3 C26 C33 -12.1(4)
C19 N3 C26 C27 -67.4(5)
Ni1 N3 C26 C27 109.3(3)
N3 C26 C27 C28 -45.4(6)
C33 C26 C27 C28 75.2(6)
N3 C26 C27 C32 137.5(5)
C33 C26 C27 C32 -101.9(5)
C32 C27 C28 C29 -0.5(9)
C26 C27 C28 C29 -177.7(6)
C27 C28 C29 C30 2.6(11)
C28 C29 C30 C31 -3.5(11)
C29 C30 C31 C32 2.5(10)
C30 C31 C32 C27 -0.4(9)
C28 C27 C32 C31 -0.5(8)
C26 C27 C32 C31 176.6(5)
Ni1 O2 C33 O3 -172.3(4)
Ni1 O2 C33 C26 6.6(5)
N3 C26 C33 O3 -177.4(4)
C27 C26 C33 O3 59.0(5)
N3 C26 C33 O2 3.7(5)
C27 C26 C33 O2 -120.0(4)
